data_7225417
loop_
_publ_author_name
'Yang, Bo'
'Gao, Zhong-Zheng'
'Lu, Ji-Hong'
'Zhu, Qian-Jiang'
'Xue, Sai-Feng'
'Tao, Zhu'
'Prior, Timothy J.'
'Redshaw, Carl'
'Wei, Gang'
'Xiao, Xin'

_publ_section_title
;
 Interaction of a symmetrical
 \a,\a&#x2032;,\d,\d&#x2032;-tetramethyl-cucurbit[6]uril with Ln3+:
 potential applications for isolation of lanthanides
;
_journal_issue 26
_journal_name_full CrystEngComm
_journal_page_first 5028
_journal_paper_doi 10.1039/C6CE00134C
_journal_volume 18
_journal_year 2016
_chemical_formula_sum 'C40 H44 Cl3 N25 O21 Pr2'
_chemical_formula_weight 1599.17
_space_group_crystal_system orthorhombic
_space_group_IT_number 53
_space_group_name_Hall '-P 2ac 2'
_space_group_name_H-M_alt 'P m n a'
_symmetry_space_group_name_Hall '-P 2ac 2'
_symmetry_space_group_name_H-M 'P m n a'
_atom_sites_solution_hydrogens geom
_audit_creation_method SHELXL-2014/7
_audit_update_record
;
2016-05-31 deposited with the CCDC.
2016-06-02 downloaded from the CCDC.
;
_cell_angle_alpha 90
_cell_angle_beta 90
_cell_angle_gamma 90
_cell_formula_units_Z 2
_cell_length_a 25.508(17)
_cell_length_b 10.756(7)
_cell_length_c 14.224(9)
_cell_measurement_reflns_used 2786
_cell_measurement_temperature 293(2)
_cell_measurement_theta_max 23.36
_cell_measurement_theta_min 2.37
_cell_volume 3903(4)
_computing_cell_refinement 'Bruker SMART'
_computing_data_collection 'Bruker SMART'
_computing_data_reduction 'Bruker SAINT'
_computing_molecular_graphics 'Bruker SHELXTL'
_computing_publication_material 'Bruker SHELXTL'
_computing_structure_refinement 'SHELXL-2014/7 (Sheldrick, 2014)'
_computing_structure_solution 'Bruker SHELXTL'
_diffrn_ambient_temperature 293(2)
_diffrn_measured_fraction_theta_full 0.977
_diffrn_measured_fraction_theta_max 0.745
_diffrn_measurement_device_type 'CCD area detector'
_diffrn_measurement_method 'phi and omega scans'
_diffrn_radiation_type MoK\a
_diffrn_radiation_wavelength 0.71073
_diffrn_reflns_av_R_equivalents 0.0712
_diffrn_reflns_av_unetI/netI 0.0634
_diffrn_reflns_Laue_measured_fraction_full 0.977
_diffrn_reflns_Laue_measured_fraction_max 0.745
_diffrn_reflns_limit_h_max 34
_diffrn_reflns_limit_h_min -30
_diffrn_reflns_limit_k_max 13
_diffrn_reflns_limit_k_min -12
_diffrn_reflns_limit_l_max 17
_diffrn_reflns_limit_l_min -17
_diffrn_reflns_number 17863
_diffrn_reflns_point_group_measured_fraction_full 0.977
_diffrn_reflns_point_group_measured_fraction_max 0.745
_diffrn_reflns_theta_full 25.242
_diffrn_reflns_theta_max 29.247
_diffrn_reflns_theta_min 1.597
_exptl_absorpt_coefficient_mu 1.409
_exptl_absorpt_correction_T_max 0.814
_exptl_absorpt_correction_T_min 0.746
_exptl_absorpt_correction_type multi-scan
_exptl_absorpt_process_details sadabs
_exptl_crystal_colour colourless
_exptl_crystal_density_diffrn 1.361
_exptl_crystal_description block
_exptl_crystal_F_000 1592
_exptl_crystal_size_max 0.210
_exptl_crystal_size_mid 0.160
_exptl_crystal_size_min 0.130
_platon_squeeze_details ' '
_refine_diff_density_max 0.912
_refine_diff_density_min -1.497
_refine_diff_density_rms 0.154
_refine_ls_extinction_method none
_refine_ls_goodness_of_fit_ref 0.949
_refine_ls_hydrogen_treatment constr
_refine_ls_matrix_type full
_refine_ls_number_parameters 226
_refine_ls_number_reflns 4055
_refine_ls_number_restraints 6
_refine_ls_restrained_S_all 0.951
_refine_ls_R_factor_all 0.1043
_refine_ls_R_factor_gt 0.0581
_refine_ls_shift/su_max 0.000
_refine_ls_shift/su_mean 0.000
_refine_ls_structure_factor_coef Fsqd
_refine_ls_weighting_details 'w=1/[\s^2^(Fo^2^)+(0.1274P)^2^] where P=(Fo^2^+2Fc^2^)/3'
_refine_ls_weighting_scheme calc
_refine_ls_wR_factor_gt 0.1643
_refine_ls_wR_factor_ref 0.2063
_reflns_Friedel_coverage 0.000
_reflns_number_gt 2206
_reflns_number_total 4055
_reflns_threshold_expression 'I > 2\s(I)'
_cod_data_source_file c6ce00134c2.cif
_cod_data_source_block 3pp
_cod_depositor_comments 'Adding full bibliography for 7225407--7225427.cif.'
_cod_original_cell_volume 3902(4)
_cod_database_code 7225417
_shelx_shelxl_version_number 2014/7
_shelx_space_group_comment
;
The symmetry employed for this shelxl refinement is uniquely defined
by the following loop, which should always be used as a source of
symmetry information in preference to the above space-group names.
They are only intended as comments.
;
_shelx_estimated_absorpt_t_min 0.756
_shelx_estimated_absorpt_t_max 0.838

loop_
_space_group_symop_operation_xyz
'x, y, z'
'-x+1/2, -y, z+1/2'
'-x+1/2, y, -z+1/2'
'x, -y, -z'
'-x, -y, -z'
'x-1/2, y, -z-1/2'
'x-1/2, -y, z-1/2'
'-x, y, z'

loop_
_atom_site_label
_atom_site_type_symbol
_atom_site_fract_x
_atom_site_fract_y
_atom_site_fract_z
_atom_site_U_iso_or_equiv
_atom_site_adp_type
_atom_site_occupancy
_atom_site_site_symmetry_order
_atom_site_calc_flag
_atom_site_refinement_flags_posn
_atom_site_refinement_flags_adp
_atom_site_refinement_flags_occupancy
C1 C 0.6237(3) 0.2520(5) -0.0927(5) 0.0426(15) Uani 1 1 d . . .
C2 C 0.6678(3) 0.3433(6) 0.0474(5) 0.0488(16) Uani 1 1 d . . .
H2A H 0.6594 0.2622 0.0731 0.059 Uiso 1 1 calc R U .
H2B H 0.7057 0.3521 0.0482 0.059 Uiso 1 1 calc R U .
C3 C 0.6156(3) 0.4121(6) 0.1826(5) 0.0493(17) Uani 1 1 d . . .
C4 C 0.5956(3) 0.5019(7) 0.3379(5) 0.0564(18) Uani 1 1 d . . .
H4A H 0.6196 0.5460 0.3791 0.068 Uiso 1 1 calc R U .
H4B H 0.5953 0.4155 0.3574 0.068 Uiso 1 1 calc R U .
C5 C 0.5000 0.4788(10) 0.3398(6) 0.056(3) Uani 1 2 d S T P
C6 C 0.6693(3) 0.5612(6) 0.1153(5) 0.0458(16) Uani 1 1 d . . .
H6 H 0.7077 0.5561 0.1136 0.055 Uiso 1 1 calc R U .
C7 C 0.6493(3) 0.6088(6) 0.2112(5) 0.0508(17) Uani 1 1 d . . .
H7 H 0.6781 0.6256 0.2550 0.061 Uiso 1 1 calc R U .
C8 C 0.5304(3) 0.6861(6) 0.3641(5) 0.0462(16) Uani 1 1 d . . .
C9 C 0.5568(3) 0.7346(6) 0.4511(5) 0.061(2) Uani 1 1 d . . .
H9A H 0.5469 0.6845 0.5041 0.092 Uiso 1 1 calc R U .
H9B H 0.5941 0.7311 0.4430 0.092 Uiso 1 1 calc R U .
H9C H 0.5463 0.8191 0.4617 0.092 Uiso 1 1 calc R U .
C10 C 0.5955(3) 0.7993(6) 0.2541(5) 0.0463(16) Uani 1 1 d . . .
H10A H 0.5930 0.8829 0.2290 0.056 Uiso 1 1 calc R U .
H10B H 0.6174 0.8028 0.3098 0.056 Uiso 1 1 calc R U .
C11 C 0.5000 0.7998(9) 0.2333(7) 0.050(2) Uani 1 2 d S T P
N1 N 0.6498(2) 0.3486(5) -0.0497(4) 0.0505(14) Uani 1 1 d . . .
N2 N 0.6451(2) 0.4384(4) 0.1074(4) 0.0452(13) Uani 1 1 d . . .
N3 N 0.6154(2) 0.5086(5) 0.2441(4) 0.0482(13) Uani 1 1 d . . .
N4 N 0.5433(2) 0.5528(5) 0.3510(4) 0.0482(14) Uani 1 1 d . . .
N5 N 0.6204(3) 0.7224(6) 0.1863(4) 0.0531(16) Uani 1 1 d . . .
N6 N 0.5441(2) 0.7590(4) 0.2811(4) 0.0442(13) Uani 1 1 d . . .
O1 O 0.6075(2) 0.1578(4) -0.0542(3) 0.0551(12) Uani 1 1 d . . .
O2 O 0.59209(19) 0.3112(4) 0.1958(3) 0.0523(12) Uani 1 1 d . . .
O1W O 0.5000 0.2774(6) 0.0082(5) 0.060(2) Uani 1 2 d S T P
O3 O 0.5000 0.3687(6) 0.3282(4) 0.0518(18) Uani 1 2 d S T P
O2W O 0.4416(2) 0.0842(4) 0.1086(4) 0.0721(15) Uani 1 1 d . . .
O4 O 0.5000 0.8633(6) 0.1632(4) 0.0501(17) Uani 1 2 d S T P
Pr1 Pr 0.5000 0.24886(4) 0.17883(4) 0.0457(2) Uani 1 2 d S T P
Cl1 Cl 0.5000 0.5037(2) 0.13019(16) 0.0517(6) Uani 1 2 d S T P
Cl2 Cl 0.5000 0.0786(5) 0.3334(4) 0.104(2) Uani 0.5 2 d S T P
N7 N 0.5000 0.0786(5) 0.3334(4) 0.104(2) Uani 0.5 2 d S TU P
O5 O 0.5442(4) 0.1121(9) 0.3046(7) 0.060(3) Uani 0.5 1 d . . P
O6 O 0.5000 0.0143(13) 0.4122(9) 0.079(5) Uani 0.5 2 d S T P

loop_
_atom_site_aniso_label
_atom_site_aniso_U_11
_atom_site_aniso_U_22
_atom_site_aniso_U_33
_atom_site_aniso_U_23
_atom_site_aniso_U_13
_atom_site_aniso_U_12
C1 0.039(4) 0.037(3) 0.052(4) -0.006(3) 0.001(3) 0.005(3)
C2 0.050(4) 0.040(3) 0.057(4) 0.000(3) -0.004(3) 0.009(3)
C3 0.053(4) 0.040(4) 0.055(4) 0.003(3) -0.010(3) 0.008(3)
C4 0.078(5) 0.044(4) 0.047(4) 0.004(3) -0.008(4) 0.007(4)
C5 0.090(9) 0.057(7) 0.019(4) 0.013(4) 0.000 0.000
C6 0.032(4) 0.043(4) 0.062(4) -0.004(3) -0.007(3) -0.002(3)
C7 0.059(5) 0.039(4) 0.055(4) -0.004(3) -0.007(3) 0.003(3)
C8 0.061(4) 0.033(3) 0.045(4) 0.002(3) -0.003(3) -0.002(3)
C9 0.076(6) 0.061(5) 0.046(4) -0.012(3) -0.007(4) -0.004(4)
C10 0.058(4) 0.029(3) 0.052(4) -0.005(3) -0.001(3) 0.001(3)
C11 0.077(8) 0.034(5) 0.039(6) -0.017(4) 0.000 0.000
N1 0.069(4) 0.034(3) 0.049(3) 0.003(2) -0.011(3) -0.004(2)
N2 0.055(4) 0.036(3) 0.044(3) 0.003(2) 0.000(3) 0.005(2)
N3 0.055(3) 0.042(3) 0.047(3) 0.003(3) -0.002(3) 0.001(2)
N4 0.058(4) 0.044(3) 0.042(3) 0.004(2) -0.001(3) 0.002(3)
N5 0.061(4) 0.046(3) 0.052(4) 0.004(3) -0.006(3) 0.007(3)
N6 0.060(4) 0.036(3) 0.036(3) 0.006(2) -0.005(3) -0.003(2)
O1 0.071(4) 0.039(2) 0.055(3) 0.006(2) -0.003(3) -0.006(2)
O2 0.061(3) 0.038(3) 0.058(3) 0.004(2) -0.001(2) 0.000(2)
O1W 0.107(6) 0.031(3) 0.040(4) -0.001(3) 0.000 0.000
O3 0.078(5) 0.029(4) 0.048(4) -0.002(3) 0.000 0.000
O2W 0.091(4) 0.037(2) 0.088(4) 0.000(3) 0.001(3) -0.009(3)
O4 0.072(5) 0.035(3) 0.043(4) 0.003(3) 0.000 0.000
Pr1 0.0619(4) 0.0324(3) 0.0427(4) 0.0028(2) 0.000 0.000
Cl1 0.0774(18) 0.0364(11) 0.0415(13) 0.0061(9) 0.000 0.000
Cl2 0.190(8) 0.051(3) 0.070(3) 0.001(2) 0.000 0.000
N7 0.190(8) 0.051(3) 0.070(3) 0.001(2) 0.000 0.000
O5 0.076(8) 0.056(6) 0.048(6) 0.017(5) 0.027(5) -0.005(5)
O6 0.147(16) 0.051(9) 0.038(8) 0.011(7) 0.000 0.000

loop_
_atom_type_symbol
_atom_type_description
_atom_type_scat_dispersion_real
_atom_type_scat_dispersion_imag
_atom_type_scat_source
C C 0.0033 0.0016 'International Tables Vol C Tables 4.2.6.8 and 6.1.1.4'
H H 0.0000 0.0000 'International Tables Vol C Tables 4.2.6.8 and 6.1.1.4'
N N 0.0061 0.0033 'International Tables Vol C Tables 4.2.6.8 and 6.1.1.4'
O O 0.0106 0.0060 'International Tables Vol C Tables 4.2.6.8 and 6.1.1.4'
Pr Pr -0.2180 2.8214 'International Tables Vol C Tables 4.2.6.8 and 6.1.1.4'
Cl Cl 0.1484 0.1585 'International Tables Vol C Tables 4.2.6.8 and 6.1.1.4'

loop_
_geom_angle_atom_site_label_1
_geom_angle_atom_site_label_2
_geom_angle_atom_site_label_3
_geom_angle
_geom_angle_site_symmetry_1
_geom_angle_site_symmetry_3
O1 C1 N5 125.7(6) . 4_565
O1 C1 N1 126.1(6) . .
N5 C1 N1 108.2(6) 4_565 .
N2 C2 N1 113.8(5) . .
O2 C3 N2 124.9(6) . .
O2 C3 N3 124.2(6) . .
N2 C3 N3 110.9(6) . .
N3 C4 N4 115.1(6) . .
O3 C5 N4 126.2(5) . 8_655
O3 C5 N4 126.2(5) . .
N4 C5 N4 107.4(9) 8_655 .
N1 C6 N2 114.4(5) 4_565 .
N1 C6 C7 103.6(5) 4_565 .
N2 C6 C7 103.1(5) . .
N3 C7 N5 113.1(6) . .
N3 C7 C6 103.6(5) . .
N5 C7 C6 103.2(5) . .
N6 C8 N4 111.4(5) . .
N6 C8 C9 111.8(5) . .
N4 C8 C9 109.9(6) . .
N6 C8 C8 103.9(3) . 8_655
N4 C8 C8 102.9(4) . 8_655
C9 C8 C8 116.6(4) . 8_655
N5 C10 N6 114.6(5) . .
O4 C11 N6 125.7(4) . .
O4 C11 N6 125.7(4) . 8_655
N6 C11 N6 108.6(9) . 8_655
C1 N1 C6 112.9(5) . 4_565
C1 N1 C2 123.0(5) . .
C6 N1 C2 122.1(5) 4_565 .
C3 N2 C2 123.0(5) . .
C3 N2 C6 111.6(5) . .
C2 N2 C6 120.7(6) . .
C3 N3 C4 124.4(6) . .
C3 N3 C7 110.7(5) . .
C4 N3 C7 123.1(6) . .
C5 N4 C4 120.4(6) . .
C5 N4 C8 113.3(6) . .
C4 N4 C8 125.7(6) . .
C1 N5 C10 125.0(6) 4_565 .
C1 N5 C7 111.8(6) 4_565 .
C10 N5 C7 123.0(6) . .
C11 N6 C10 121.0(6) . .
C11 N6 C8 111.8(6) . .
C10 N6 C8 126.8(6) . .
C3 O2 Pr1 132.8(4) . .
C5 O3 Pr1 129.2(6) . .
O1W Pr1 O2 93.64(12) . .
O1W Pr1 O2 93.64(12) . 8_655
O2 Pr1 O2 146.2(2) . 8_655
O1W Pr1 O3 141.5(2) . .
O2 Pr1 O3 76.94(11) . .
O2 Pr1 O3 76.94(11) 8_655 .
O1W Pr1 O2W 72.25(17) . .
O2 Pr1 O2W 142.79(17) . .
O2 Pr1 O2W 70.46(17) 8_655 .
O3 Pr1 O2W 134.70(15) . .
O1W Pr1 O2W 72.25(17) . 8_655
O2 Pr1 O2W 70.47(17) . 8_655
O2 Pr1 O2W 142.79(17) 8_655 8_655
O3 Pr1 O2W 134.70(15) . 8_655
O2W Pr1 O2W 72.4(3) . 8_655
O1W Pr1 O5 139.5(2) . .
O2 Pr1 O5 70.7(3) . .
O2 Pr1 O5 120.4(2) 8_655 .
O3 Pr1 O5 72.7(3) . .
O2W Pr1 O5 97.6(3) . .
O2W Pr1 O5 67.4(3) 8_655 .
O1W Pr1 O5 139.5(2) . 8_655
O2 Pr1 O5 120.4(2) . 8_655
O2 Pr1 O5 70.7(3) 8_655 8_655
O3 Pr1 O5 72.7(3) . 8_655
O2W Pr1 O5 67.4(3) . 8_655
O2W Pr1 O5 97.6(3) 8_655 8_655
O5 Pr1 O5 51.9(5) . 8_655
O1W Pr1 Cl1 68.61(15) . .
O2 Pr1 Cl1 76.07(10) . .
O2 Pr1 Cl1 76.07(10) 8_655 .
O3 Pr1 Cl1 72.92(16) . .
O2W Pr1 Cl1 125.76(13) . .
O2W Pr1 Cl1 125.76(13) 8_655 .
O5 Pr1 Cl1 136.4(2) . .
O5 Pr1 Cl1 136.4(2) 8_655 .
O1W Pr1 Cl2 147.43(18) . .
O2 Pr1 Cl2 95.68(11) . .
O2 Pr1 Cl2 95.68(11) 8_655 .
O3 Pr1 Cl2 71.04(19) . .
O2W Pr1 Cl2 81.65(15) . .
O2W Pr1 Cl2 81.65(15) 8_655 .
O5 Pr1 Cl2 25.9(2) . .
O5 Pr1 Cl2 25.9(2) 8_655 .
Cl1 Pr1 Cl2 143.96(12) . .
O5 Cl2 O5 128.4(11) . 8_655
O5 Cl2 O6 115.4(5) . .
O5 Cl2 O6 115.4(5) 8_655 .
O5 Cl2 Pr1 64.2(5) . .
O5 Cl2 Pr1 64.2(5) 8_655 .
O6 Cl2 Pr1 171.9(7) . .
Cl2 O5 Pr1 89.9(6) . .

loop_
_geom_bond_atom_site_label_1
_geom_bond_atom_site_label_2
_geom_bond_distance
_geom_bond_site_symmetry_2
C1 O1 1.224(7) .
C1 N5 1.362(9) 4_565
C1 N1 1.376(8) .
C2 N2 1.453(8) .
C2 N1 1.457(8) .
C3 O2 1.255(8) .
C3 N2 1.337(8) .
C3 N3 1.358(8) .
C4 N3 1.428(8) .
C4 N4 1.453(10) .
C5 O3 1.195(13) .
C5 N4 1.371(8) 8_655
C5 N4 1.371(8) .
C6 N1 1.435(8) 4_565
C6 N2 1.463(8) .
C6 C7 1.543(9) .
C7 N3 1.460(8) .
C7 N5 1.471(9) .
C8 N6 1.461(9) .
C8 N4 1.483(8) .
C8 C9 1.502(10) .
C8 C8 1.550(14) 8_655
C10 N5 1.421(9) .
C10 N6 1.431(9) .
C11 O4 1.209(11) .
C11 N6 1.386(8) .
C11 N6 1.386(8) 8_655
N1 C6 1.435(8) 4_565
N5 C1 1.362(9) 4_565
O2 Pr1 2.455(5) .
O1W Pr1 2.446(7) .
O3 Pr1 2.486(6) .
O2W Pr1 2.521(5) .
Pr1 O2 2.455(5) 8_655
Pr1 O2W 2.521(5) 8_655
Pr1 O5 2.576(10) .
Pr1 O5 2.576(10) 8_655
Pr1 Cl1 2.827(3) .
Pr1 Cl2 2.862(6) .
Cl2 O5 1.252(10) .
Cl2 O5 1.252(10) 8_655
Cl2 O6 1.316(14) .

loop_
_geom_torsion_atom_site_label_1
_geom_torsion_atom_site_label_2
_geom_torsion_atom_site_label_3
_geom_torsion_atom_site_label_4
_geom_torsion
_geom_torsion_site_symmetry_1
_geom_torsion_site_symmetry_4
N1 C6 C7 N3 118.1(5) 4_565 .
N2 C6 C7 N3 -1.4(6) . .
N1 C6 C7 N5 0.0(7) 4_565 .
N2 C6 C7 N5 -119.5(6) . .
O1 C1 N1 C6 172.9(6) . 4_565
N5 C1 N1 C6 -5.4(8) 4_565 4_565
O1 C1 N1 C2 8.5(10) . .
N5 C1 N1 C2 -169.7(6) 4_565 .
N2 C2 N1 C1 -119.7(7) . .
N2 C2 N1 C6 77.4(8) . 4_565
O2 C3 N2 C2 -21.2(10) . .
N3 C3 N2 C2 157.7(6) . .
O2 C3 N2 C6 -177.1(6) . .
N3 C3 N2 C6 1.8(7) . .
N1 C2 N2 C3 118.8(7) . .
N1 C2 N2 C6 -87.5(7) . .
N1 C6 N2 C3 -111.9(7) 4_565 .
C7 C6 N2 C3 -0.1(7) . .
N1 C6 N2 C2 91.6(7) 4_565 .
C7 C6 N2 C2 -156.6(5) . .
O2 C3 N3 C4 10.6(10) . .
N2 C3 N3 C4 -168.3(6) . .
O2 C3 N3 C7 176.1(6) . .
N2 C3 N3 C7 -2.8(8) . .
N4 C4 N3 C3 -100.4(7) . .
N4 C4 N3 C7 95.8(8) . .
N5 C7 N3 C3 113.6(6) . .
C6 C7 N3 C3 2.6(7) . .
N5 C7 N3 C4 -80.7(8) . .
C6 C7 N3 C4 168.3(6) . .
O3 C5 N4 C4 7.6(12) . .
N4 C5 N4 C4 -176.6(4) 8_655 .
O3 C5 N4 C8 -179.9(8) . .
N4 C5 N4 C8 -4.1(10) 8_655 .
N3 C4 N4 C5 89.3(8) . .
N3 C4 N4 C8 -82.2(8) . .
N6 C8 N4 C5 -108.2(7) . .
C9 C8 N4 C5 127.4(7) . .
C8 C8 N4 C5 2.5(6) 8_655 .
N6 C8 N4 C4 63.8(8) . .
C9 C8 N4 C4 -60.6(8) . .
C8 C8 N4 C4 174.5(5) 8_655 .
N6 C10 N5 C1 101.0(8) . 4_565
N6 C10 N5 C7 -83.7(8) . .
N3 C7 N5 C1 -114.5(7) . 4_565
C6 C7 N5 C1 -3.2(8) . 4_565
N3 C7 N5 C10 69.7(8) . .
C6 C7 N5 C10 -179.1(6) . .
O4 C11 N6 C10 5.4(12) . .
N6 C11 N6 C10 -172.7(4) 8_655 .
O4 C11 N6 C8 178.9(8) . .
N6 C11 N6 C8 0.8(9) 8_655 .
N5 C10 N6 C11 -90.0(7) . .
N5 C10 N6 C8 97.5(7) . .
N4 C8 N6 C11 109.6(7) . .
C9 C8 N6 C11 -127.1(7) . .
C8 C8 N6 C11 -0.5(5) 8_655 .
N4 C8 N6 C10 -77.4(8) . .
C9 C8 N6 C10 46.0(8) . .
C8 C8 N6 C10 172.6(5) 8_655 .
N2 C3 O2 Pr1 -102.2(8) . .
N3 C3 O2 Pr1 79.1(8) . .
N4 C5 O3 Pr1 92.5(8) 8_655 .
N4 C5 O3 Pr1 -92.5(8) . .
O5 Cl2 O5 Pr1 -1.7(13) 8_655 .
O6 Cl2 O5 Pr1 -171.0(8) . .

loop_
_platon_squeeze_void_nr
_platon_squeeze_void_average_x
_platon_squeeze_void_average_y
_platon_squeeze_void_average_z
_platon_squeeze_void_volume
_platon_squeeze_void_count_electrons
1 0.250 -0.004 -0.009 721.7 217.6
2 0.750 -0.006 -0.008 721.7 217.6
